data_7220981
loop_
_publ_author_name
'Ghosh, Pritam'
'Roy, Biswajit Gopal'
'Jana, Saibal'
'Mukhopadhyay, Subhra Kanti'
'Banerjee, Priyabrata'

_publ_section_title
;
 Colorimetric and fluorimetric response of Schiff base molecules towards
 fluoride anion, solution test kit fabrication, logical interpretations
 and DFT-D3 study.
;
_journal_issue 31
_journal_name_full 'Physical chemistry chemical physics : PCCP'
_journal_page_first 20288
_journal_page_last 20295
_journal_paper_doi 10.1039/c5cp02525g
_journal_volume 17
_journal_year 2015
_chemical_formula_sum 'C14 H10 Br N3'
_chemical_formula_weight 300.16
_chemical_name_systematic
; 
 ? 
;
_space_group_IT_number 14
_symmetry_cell_setting monoclinic
_symmetry_space_group_name_Hall '-P 2ybc'
_symmetry_space_group_name_H-M 'P 1 21/c 1'
_atom_sites_solution_hydrogens geom
_atom_sites_solution_primary direct
_atom_sites_solution_secondary difmap
_audit_creation_method SHELXL-97
_audit_update_record
;
2015-01-12 deposited with the CCDC.
2015-07-02 downloaded from the CCDC.
;
_cell_angle_alpha 90.00
_cell_angle_beta 91.056(3)
_cell_angle_gamma 90.00
_cell_formula_units_Z 4
_cell_length_a 7.7832(10)
_cell_length_b 9.8765(13)
_cell_length_c 16.564(2)
_cell_measurement_reflns_used 4227
_cell_measurement_temperature 150(2)
_cell_measurement_theta_max 26.24
_cell_measurement_theta_min 2.40
_cell_volume 1273.1(3)
_computing_cell_refinement 'Bruker SAINT'
_computing_data_collection 'Bruker APEX2'
_computing_data_reduction 'Bruker SAINT'
_computing_molecular_graphics 'Bruker SHELXTL'
_computing_publication_material 'Bruker SHELXTL'
_computing_structure_refinement 'SHELXL-97 (Sheldrick, 2008)'
_computing_structure_solution 'SHELXS-97 (Sheldrick, 2008)'
_diffrn_ambient_temperature 150(2)
_diffrn_measured_fraction_theta_full 1.000
_diffrn_measured_fraction_theta_max 1.000
_diffrn_measurement_device_type 'Bruker APEX-II CCD'
_diffrn_measurement_method '\f and \w scans'
_diffrn_radiation_monochromator graphite
_diffrn_radiation_source 'fine-focus sealed tube'
_diffrn_radiation_type MoK\a
_diffrn_radiation_wavelength 0.71073
_diffrn_reflns_av_R_equivalents 0.0540
_diffrn_reflns_av_sigmaI/netI 0.0385
_diffrn_reflns_limit_h_max 9
_diffrn_reflns_limit_h_min -9
_diffrn_reflns_limit_k_max 11
_diffrn_reflns_limit_k_min -11
_diffrn_reflns_limit_l_max 19
_diffrn_reflns_limit_l_min -19
_diffrn_reflns_number 11727
_diffrn_reflns_theta_full 25.00
_diffrn_reflns_theta_max 25.00
_diffrn_reflns_theta_min 2.40
_exptl_absorpt_coefficient_mu 3.213
_exptl_absorpt_correction_T_max .561
_exptl_absorpt_correction_T_min .499
_exptl_absorpt_correction_type multi-scan
_exptl_absorpt_process_details SADABS
_exptl_crystal_colour yellow
_exptl_crystal_density_diffrn 1.566
_exptl_crystal_density_method 'not measured'
_exptl_crystal_description block
_exptl_crystal_F_000 600
_exptl_crystal_size_max .22
_exptl_crystal_size_mid .20
_exptl_crystal_size_min .18
_refine_diff_density_max 0.556
_refine_diff_density_min -0.413
_refine_diff_density_rms 0.065
_refine_ls_extinction_method none
_refine_ls_goodness_of_fit_ref 1.050
_refine_ls_hydrogen_treatment constr
_refine_ls_matrix_type full
_refine_ls_number_parameters 163
_refine_ls_number_reflns 2236
_refine_ls_number_restraints 0
_refine_ls_restrained_S_all 1.050
_refine_ls_R_factor_all 0.0399
_refine_ls_R_factor_gt 0.0312
_refine_ls_shift/su_max 0.001
_refine_ls_shift/su_mean 0.000
_refine_ls_structure_factor_coef Fsqd
_refine_ls_weighting_details 'calc w=1/[\s^2^(Fo^2^)+(0.0356P)^2^+0.6490P] where P=(Fo^2^+2Fc^2^)/3'
_refine_ls_weighting_scheme calc
_refine_ls_wR_factor_gt 0.0741
_refine_ls_wR_factor_ref 0.0772
_reflns_number_gt 1922
_reflns_number_total 2236
_reflns_threshold_expression >2sigma(I)
_cod_data_source_file c5cp02525g2.cif
_cod_data_source_block P2
_cod_depositor_comments
;
The following automatic conversions were performed:

'_symmetry_cell_setting' value 'Monoclinic' changed to 'monoclinic'
according to
/usr/data/users/saulius/crontab/automatic-downloads/rss-feeds/RSC/lib/dictionaries/cif_core.dic
dictionary named 'cif_core.dic' version 2.4.2 from 2011-04-26.

Automatic conversion script
Id: cif_fix_values 3271 2015-04-21 07:52:19Z andrius 

 Adding full bibliography for 7220981.cif.
;
_cod_original_sg_symbol_H-M 'P2(1)/c  '
_cod_database_code 7220981

loop_
_symmetry_equiv_pos_as_xyz
'x, y, z'
'-x, y+1/2, -z+1/2'
'-x, -y, -z'
'x, -y-1/2, z-1/2'

loop_
_atom_site_label
_atom_site_type_symbol
_atom_site_fract_x
_atom_site_fract_y
_atom_site_fract_z
_atom_site_U_iso_or_equiv
_atom_site_adp_type
_atom_site_occupancy
_atom_site_symmetry_multiplicity
_atom_site_calc_flag
_atom_site_refinement_flags
Br1 Br 0.33218(4) 0.05552(3) 0.334037(18) 0.03930(13) Uani 1 1 d .
C1 C 0.9682(3) 0.6580(3) 0.95489(16) 0.0263(6) Uani 1 1 d .
N1 N 0.9948(3) 0.6781(2) 1.02194(14) 0.0336(5) Uani 1 1 d .
C12 C 0.4626(3) 0.1910(3) 0.38892(16) 0.0285(6) Uani 1 1 d .
C8 C 0.7588(3) 0.4880(3) 0.51232(15) 0.0255(6) Uani 1 1 d .
H8 H 0.8142 0.5539 0.4823 0.031 Uiso 1 1 calc R
C6 C 0.7979(3) 0.5245(3) 0.75876(15) 0.0242(6) Uani 1 1 d .
H6 H 0.7194 0.4606 0.7395 0.029 Uiso 1 1 calc R
C2 C 0.9385(3) 0.6389(3) 0.86996(15) 0.0235(6) Uani 1 1 d .
C5 C 0.8904(3) 0.6037(3) 0.70445(15) 0.0228(5) Uani 1 1 d .
C13 C 0.4754(3) 0.1873(3) 0.47255(16) 0.0301(6) Uani 1 1 d .
H13 H 0.4193 0.1200 0.5012 0.036 Uiso 1 1 calc R
C4 C 1.0030(3) 0.7026(3) 0.73404(15) 0.0270(6) Uani 1 1 d .
H4 H 1.0625 0.7570 0.6982 0.032 Uiso 1 1 calc R
C9 C 0.6557(3) 0.3852(3) 0.47065(15) 0.0242(6) Uani 1 1 d .
C14 C 0.5707(3) 0.2827(3) 0.51266(16) 0.0287(6) Uani 1 1 d .
H14 H 0.5792 0.2798 0.5687 0.034 Uiso 1 1 calc R
C11 C 0.5443(3) 0.2906(3) 0.34557(16) 0.0294(6) Uani 1 1 d .
H11 H 0.5351 0.2927 0.2895 0.035 Uiso 1 1 calc R
C3 C 1.0262(3) 0.7201(3) 0.81544(16) 0.0269(6) Uani 1 1 d .
H3 H 1.1011 0.7866 0.8346 0.032 Uiso 1 1 calc R
C10 C 0.6398(3) 0.3870(3) 0.38666(15) 0.0275(6) Uani 1 1 d .
H10 H 0.6946 0.4547 0.3578 0.033 Uiso 1 1 calc R
C7 C 0.8235(3) 0.5414(3) 0.84090(15) 0.0262(6) Uani 1 1 d .
H7 H 0.7638 0.4876 0.8769 0.031 Uiso 1 1 calc R
N3 N 0.7747(3) 0.4893(2) 0.58926(12) 0.0236(5) Uani 1 1 d .
N2 N 0.8762(3) 0.5879(2) 0.62198(12) 0.0259(5) Uani 1 1 d .
H2 H 0.9322 0.6410 0.5908 0.031 Uiso 1 1 calc R

loop_
_atom_site_aniso_label
_atom_site_aniso_U_11
_atom_site_aniso_U_22
_atom_site_aniso_U_33
_atom_site_aniso_U_23
_atom_site_aniso_U_13
_atom_site_aniso_U_12
Br1 0.02966(18) 0.0399(2) 0.0482(2) -0.01623(14) -0.00207(13) -0.00210(13)
C1 0.0247(14) 0.0248(14) 0.0298(16) -0.0020(11) 0.0066(11) -0.0011(11)
N1 0.0405(14) 0.0327(13) 0.0277(13) -0.0051(10) 0.0056(10) -0.0034(11)
C12 0.0193(13) 0.0283(15) 0.0378(16) -0.0111(12) -0.0005(11) 0.0038(11)
C8 0.0240(14) 0.0263(14) 0.0263(14) 0.0023(11) 0.0011(11) 0.0026(11)
C6 0.0216(13) 0.0249(15) 0.0261(14) -0.0047(11) 0.0022(11) -0.0027(10)
C2 0.0230(13) 0.0243(14) 0.0233(13) -0.0032(11) 0.0042(10) 0.0011(11)
C5 0.0207(13) 0.0224(13) 0.0252(13) 0.0012(11) 0.0015(10) 0.0048(11)
C13 0.0265(14) 0.0294(15) 0.0347(15) 0.0016(12) 0.0041(12) -0.0001(12)
C4 0.0283(14) 0.0257(14) 0.0270(15) 0.0019(11) 0.0023(11) -0.0027(12)
C9 0.0205(13) 0.0269(14) 0.0252(14) -0.0013(11) 0.0008(10) 0.0060(11)
C14 0.0274(14) 0.0327(15) 0.0262(14) 0.0002(12) 0.0025(11) 0.0038(12)
C11 0.0246(14) 0.0381(16) 0.0253(14) -0.0040(12) -0.0004(11) 0.0040(12)
C3 0.0249(14) 0.0242(14) 0.0317(15) -0.0022(11) 0.0011(11) -0.0011(11)
C10 0.0243(14) 0.0310(14) 0.0271(14) 0.0019(12) 0.0022(11) 0.0023(12)
C7 0.0271(14) 0.0267(15) 0.0252(14) 0.0010(11) 0.0066(11) 0.0003(11)
N3 0.0209(11) 0.0250(11) 0.0249(12) -0.0006(9) -0.0002(9) 0.0031(9)
N2 0.0284(12) 0.0273(12) 0.0222(11) 0.0021(9) 0.0014(9) -0.0045(10)

loop_
_atom_type_symbol
_atom_type_description
_atom_type_scat_dispersion_real
_atom_type_scat_dispersion_imag
_atom_type_scat_source
C C 0.0033 0.0016 'International Tables Vol C Tables 4.2.6.8 and 6.1.1.4'
H H 0.0000 0.0000 'International Tables Vol C Tables 4.2.6.8 and 6.1.1.4'
N N 0.0061 0.0033 'International Tables Vol C Tables 4.2.6.8 and 6.1.1.4'
Br Br -0.2901 2.4595 'International Tables Vol C Tables 4.2.6.8 and 6.1.1.4'

loop_
_geom_angle_atom_site_label_1
_geom_angle_atom_site_label_2
_geom_angle_atom_site_label_3
_geom_angle
N1 C1 C2 177.3(3)
C11 C12 C13 120.9(2)
C11 C12 Br1 120.0(2)
C13 C12 Br1 119.1(2)
N3 C8 C9 121.4(2)
C7 C6 C5 119.9(2)
C7 C2 C3 119.5(2)
C7 C2 C1 121.3(2)
C3 C2 C1 119.2(2)
N2 C5 C4 117.8(2)
N2 C5 C6 122.8(2)
C4 C5 C6 119.5(2)
C14 C13 C12 119.8(3)
C3 C4 C5 120.4(2)
C10 C9 C14 118.1(2)
C10 C9 C8 120.0(2)
C14 C9 C8 121.9(2)
C13 C14 C9 121.0(3)
C12 C11 C10 119.0(2)
C4 C3 C2 120.5(2)
C11 C10 C9 121.3(3)
C6 C7 C2 120.2(2)
C8 N3 N2 116.7(2)
N3 N2 C5 120.8(2)

loop_
_geom_bond_atom_site_label_1
_geom_bond_atom_site_label_2
_geom_bond_distance
Br1 C12 1.901(3)
C1 N1 1.143(3)
C1 C2 1.434(4)
C12 C11 1.380(4)
C12 C13 1.387(4)
C8 N3 1.278(3)
C8 C9 1.460(4)
C6 C7 1.382(4)
C6 C5 1.401(4)
C2 C7 1.395(4)
C2 C3 1.396(4)
C5 N2 1.377(3)
C5 C4 1.395(4)
C13 C14 1.364(4)
C4 C3 1.368(4)
C9 C10 1.395(4)
C9 C14 1.401(4)
C11 C10 1.380(4)
N3 N2 1.360(3)
